data_1536355
loop_
_publ_author_name
'Weil, M.'
'Kubel, F.'

_publ_section_title
;
 Der Uebergang von isolierten dimeren (Al F4/1 F2/2)2 Gruppen aus
 kantenverknuepften Oktaedern zu unendlichen linearen (infty 1)(Al F4/1
 F2/2)-Ketten eckenverknuepfter Oktaeder in den tetragonalen Verbindungen
 (Sr, M) Al F5 (M= Ca, Ba) - der Einfluss des unterschiedlichen
 Substitutionsgrades von Sr durch Ba und Ca
;
_journal_name_full 'Zeitschrift fuer Anorganische und Allgemeine Chemie'
_journal_page_first 1053
_journal_page_last 1058
_journal_volume 628
_journal_year 2002
_chemical_formula_sum 'Al Ba0.25 F5 Sr0.75'
_chemical_name_systematic '(Sr0.75 Ba0.25) (Al F5)'
_space_group_IT_number 87
_symmetry_space_group_name_Hall '-I 4'
_symmetry_space_group_name_H-M 'I 4/m'
_cell_angle_alpha 90
_cell_angle_beta 90
_cell_angle_gamma 90
_cell_formula_units_Z 16
_cell_length_a 14.2327
_cell_length_b 14.2327
_cell_length_c 7.2309
_cell_volume 1464.762
_citation_journal_id_ASTM ZAACAB
_cod_data_source_file Weil_ZAACAB_2002_446.cif
_cod_data_source_block Al1Ba0.25F5Sr0.75
_cod_original_formula_sum 'Al1 Ba0.25 F5 Sr0.75'
_cod_database_code 1536355

loop_
_symmetry_equiv_pos_as_xyz
x,y,z
-y,x,z
-x,-y,z
y,-x,z
-x,-y,-z
y,-x,-z
x,y,-z
-y,x,-z
x+1/2,y+1/2,z+1/2
-y+1/2,x+1/2,z+1/2
-x+1/2,-y+1/2,z+1/2
y+1/2,-x+1/2,z+1/2
-x+1/2,-y+1/2,-z+1/2
y+1/2,-x+1/2,-z+1/2
x+1/2,y+1/2,-z+1/2
-y+1/2,x+1/2,-z+1/2

loop_
_atom_site_label
_atom_site_type_symbol
_atom_site_fract_x
_atom_site_fract_y
_atom_site_fract_z
_atom_site_occupancy
_atom_site_U_iso_or_equiv
Ba1 Ba+2 0.24852 0.07056 0 0.239 0.0
F2 F-1 0.21481 0.39789 0.17 1 0.0
Al3 Al+3 0 0.5 0 1 0.0
Al2 Al+3 0 0 0.2198 1 0.0
Ba2 Ba+2 0.28292 0.55662 0 0.267 0.0
Sr1 Sr+2 0.24852 0.07056 0 0.761 0.0
F6 F-1 0.0581 0.38918 0 1 0.0
F9 F-1 0.0726 0.0303 0 0.5 0.0
F8 F-1 0.0948 0.0426 0.3458 0.5 0.0
Al1 Al+3 0.16656 0.31934 0 1 0.0
F5 F-1 0 0.5 0.25 1 0.0
F3 F-1 0.1147 0.0459 0.2181 0.5 0.0
F7 F-1 0.2674 0.2456 0 1 0.0
F4 F-1 0.10687 0.56685 0 1 0.0
Sr2 Sr+2 0.28292 0.55662 0 0.733 0.0
F1 F-1 0.10608 0.24865 0.1703 1 0.0
